data_4120424
loop_
_publ_author_name
'Hua Lin'
'Ling Chen'
'Liu-Jiang Zhou'
'Li-Ming Wu'

_publ_section_title
;
 Functionalization Based on the Substitutional Flexibility: Strong Middle
 IR Nonlinear Optical Selenides AXII4XIII5Se12
;
_journal_name_full 'Journal of the American Chemical Society'
_journal_page_first 12914
_journal_page_last 12921
_journal_paper_doi 10.1021/ja4074084
_journal_volume 135
_journal_year 2013
_chemical_formula_moiety 'Cd4 Ga5 Rb Se12'
_chemical_formula_sum 'Cd4 Ga5 Rb Se12'
_chemical_formula_weight 1831.19
_chemical_name_systematic
; 
 ? 
;
_space_group_IT_number 146
_symmetry_cell_setting trigonal
_symmetry_space_group_name_Hall 'R 3'
_symmetry_space_group_name_H-M 'R 3 :H'
_atom_sites_solution_primary direct
_atom_sites_solution_secondary difmap
_audit_creation_method SHELXL-97
_cell_angle_alpha 90.00
_cell_angle_beta 90.00
_cell_angle_gamma 120.00
_cell_formula_units_Z 3
_cell_length_a 14.4055(10)
_cell_length_b 14.4055(10)
_cell_length_c 9.7688(19)
_cell_measurement_reflns_used 1724
_cell_measurement_temperature 293(2)
_cell_measurement_theta_max 27.4856
_cell_measurement_theta_min 2.8281
_cell_volume 1755.6(4)
_computing_cell_refinement 'CrystalClear (Rigaku Inc., 2007)'
_computing_data_collection 'CrystalClear (Rigaku Inc., 2007)'
_computing_data_reduction 'CrystalClear (Rigaku Inc., 2007)'
_computing_molecular_graphics 'Bruker SHELXTL'
_computing_publication_material 'Bruker SHELXTL'
_computing_structure_refinement 'SHELXL-97 (Sheldrick, 1997)'
_computing_structure_solution 'SHELXS-97 (Sheldrick, 1990)'
_diffrn_ambient_temperature 293(2)
_diffrn_detector_area_resol_mean 14.6306
_diffrn_measured_fraction_theta_full 0.986
_diffrn_measured_fraction_theta_max 0.986
_diffrn_measurement_device_type Mercury70
_diffrn_measurement_method CCD_Profile_fitting
_diffrn_radiation_monochromator graphite
_diffrn_radiation_source 'fine-focus sealed tube'
_diffrn_radiation_type MoK\a
_diffrn_radiation_wavelength 0.71073
_diffrn_reflns_av_R_equivalents 0.0408
_diffrn_reflns_av_sigmaI/netI 0.0500
_diffrn_reflns_limit_h_max 16
_diffrn_reflns_limit_h_min -17
_diffrn_reflns_limit_k_max 17
_diffrn_reflns_limit_k_min -16
_diffrn_reflns_limit_l_max 11
_diffrn_reflns_limit_l_min -11
_diffrn_reflns_number 3475
_diffrn_reflns_theta_full 24.94
_diffrn_reflns_theta_max 24.94
_diffrn_reflns_theta_min 2.65
_exptl_absorpt_coefficient_mu 29.928
_exptl_absorpt_correction_T_max 1.0000
_exptl_absorpt_correction_T_min 0.6472
_exptl_absorpt_correction_type multi-scan
_exptl_crystal_colour Orange-red
_exptl_crystal_density_diffrn 5.196
_exptl_crystal_description Block
_exptl_crystal_F_000 2376
_exptl_crystal_size_max 0.1200
_exptl_crystal_size_mid 0.1100
_exptl_crystal_size_min 0.1100
_refine_diff_density_max 0.858
_refine_diff_density_min -0.749
_refine_diff_density_rms 0.192
_refine_ls_abs_structure_details 'Flack H D (1983), Acta Cryst. A39, 876-881'
_refine_ls_abs_structure_Flack -0.003(19)
_refine_ls_extinction_coef 0.00200(4)
_refine_ls_extinction_expression Fc^*^=kFc[1+0.001xFc^2^\l^3^/sin(2\q)]^-1/4^
_refine_ls_extinction_method SHELXL
_refine_ls_goodness_of_fit_ref 0.999
_refine_ls_matrix_type full
_refine_ls_number_parameters 72
_refine_ls_number_reflns 1346
_refine_ls_number_restraints 2
_refine_ls_restrained_S_all 0.998
_refine_ls_R_factor_all 0.0275
_refine_ls_R_factor_gt 0.0254
_refine_ls_shift/su_max 0.003
_refine_ls_shift/su_mean 0.000
_refine_ls_structure_factor_coef Fsqd
_refine_ls_weighting_details 'calc w=1/[\s^2^(Fo^2^)+(0.0002P)^2^+0.0000P] where P=(Fo^2^+2Fc^2^)/3'
_refine_ls_weighting_scheme calc
_refine_ls_wR_factor_gt 0.0412
_refine_ls_wR_factor_ref 0.0422
_reflns_number_gt 1273
_reflns_number_total 1346
_reflns_threshold_expression >2sigma(I)
_cod_data_source_file ja4074084_si_002_2.cif
_cod_data_source_block RbCd4Ga5Se12
_cod_original_sg_symbol_H-M 'R 3'
_cod_database_code 4120424

loop_
_symmetry_equiv_pos_as_xyz
'x, y, z'
'-y, x-y, z'
'-x+y, -x, z'
'x+2/3, y+1/3, z+1/3'
'-y+2/3, x-y+1/3, z+1/3'
'-x+y+2/3, -x+1/3, z+1/3'
'x+1/3, y+2/3, z+2/3'
'-y+1/3, x-y+2/3, z+2/3'
'-x+y+1/3, -x+2/3, z+2/3'

loop_
_atom_site_label
_atom_site_type_symbol
_atom_site_fract_x
_atom_site_fract_y
_atom_site_fract_z
_atom_site_U_iso_or_equiv
_atom_site_adp_type
_atom_site_occupancy
_atom_site_symmetry_multiplicity
_atom_site_calc_flag
_atom_site_refinement_flags
_atom_site_disorder_group
Rb1 Rb 0.0000 0.0000 0.99954(15) 0.0421(5) Uani 1 3 d S .
Cd1 Cd 0.20447(5) 0.48676(6) 0.08511(8) 0.0199(2) Uani 0.5708(4) 1 d P 1
Ga1 Ga 0.20447(5) 0.48676(6) 0.08511(8) 0.0199(2) Uani 0.43 1 d P 2
Cd2 Cd 0.58804(12) 0.02089(10) 0.08070(6) 0.0207(3) Uani 0.4662(18) 1 d P 1
Ga2 Ga 0.58804(12) 0.02089(10) 0.08070(6) 0.0207(3) Uani 0.53 1 d P 2
Cd3 Cd 0.35979(10) 0.10051(11) 0.07846(8) 0.0176(3) Uani 0.2964(17) 1 d P 1
Ga3 Ga 0.35979(10) 0.10051(11) 0.07846(8) 0.0176(3) Uani 0.70 1 d P 2
Se1 Se 0.07708(6) 0.29649(6) 0.99937(8) 0.0256(2) Uani 1 1 d . .
Se2 Se 0.54722(6) 0.16613(7) 0.00997(9) 0.0221(2) Uani 1 1 d . .
Se3 Se 0.29701(6) 0.22438(8) 0.00491(9) 0.0285(3) Uani 1 1 d . .
Se4 Se 0.38388(6) 0.53924(7) 0.97723(9) 0.0274(3) Uani 1 1 d . .

loop_
_atom_site_aniso_label
_atom_site_aniso_U_11
_atom_site_aniso_U_22
_atom_site_aniso_U_33
_atom_site_aniso_U_23
_atom_site_aniso_U_13
_atom_site_aniso_U_12
Rb1 0.0439(6) 0.0439(6) 0.0384(10) 0.000 0.000 0.0220(3)
Cd1 0.0180(4) 0.0216(5) 0.0200(5) 0.0020(4) 0.0017(4) 0.0098(4)
Ga1 0.0180(4) 0.0216(5) 0.0200(5) 0.0020(4) 0.0017(4) 0.0098(4)
Cd2 0.0203(5) 0.0198(5) 0.0193(7) 0.0032(3) 0.0017(3) 0.0079(4)
Ga2 0.0203(5) 0.0198(5) 0.0193(7) 0.0032(3) 0.0017(3) 0.0079(4)
Cd3 0.0201(4) 0.0159(4) 0.0170(5) 0.0007(3) 0.0004(3) 0.0090(3)
Ga3 0.0201(4) 0.0159(4) 0.0170(5) 0.0007(3) 0.0004(3) 0.0090(3)
Se1 0.0241(5) 0.0281(5) 0.0250(5) 0.0078(4) 0.0023(4) 0.0133(4)
Se2 0.0179(5) 0.0182(4) 0.0293(5) 0.0022(4) 0.0029(4) 0.0084(4)
Se3 0.0273(5) 0.0407(6) 0.0236(6) 0.0055(5) 0.0055(5) 0.0216(5)
Se4 0.0315(6) 0.0223(4) 0.0213(6) -0.0027(4) 0.0026(4) 0.0081(4)

loop_
_atom_type_symbol
_atom_type_description
_atom_type_scat_dispersion_real
_atom_type_scat_dispersion_imag
_atom_type_scat_source
Cd Cd -0.8075 1.2024 'International Tables Vol C Tables 4.2.6.8 and 6.1.1.4'
Ga Ga 0.2307 1.6083 'International Tables Vol C Tables 4.2.6.8 and 6.1.1.4'
Rb Rb -0.9393 2.9676 'International Tables Vol C Tables 4.2.6.8 and 6.1.1.4'
Se Se -0.0929 2.2259 'International Tables Vol C Tables 4.2.6.8 and 6.1.1.4'

loop_
_geom_angle_atom_site_label_1
_geom_angle_atom_site_label_2
_geom_angle_atom_site_label_3
_geom_angle
_geom_angle_site_symmetry_1
_geom_angle_site_symmetry_3
Se4 Rb1 Se4 62.80(3) 4_445 5
Se4 Rb1 Se4 62.80(3) 4_445 6_455
Se4 Rb1 Se4 62.80(3) 5 6_455
Se4 Rb1 Se2 177.28(3) 4_445 9
Se4 Rb1 Se2 119.428(18) 5 9
Se4 Rb1 Se2 119.36(2) 6_455 9
Se4 Rb1 Se2 119.36(2) 4_445 7_445
Se4 Rb1 Se2 177.28(3) 5 7_445
Se4 Rb1 Se2 119.428(18) 6_455 7_445
Se2 Rb1 Se2 58.36(3) 9 7_445
Se4 Rb1 Se2 119.428(18) 4_445 8_545
Se4 Rb1 Se2 119.36(2) 5 8_545
Se4 Rb1 Se2 177.28(3) 6_455 8_545
Se2 Rb1 Se2 58.36(3) 9 8_545
Se2 Rb1 Se2 58.36(3) 7_445 8_545
Se4 Rb1 Se1 90.32(2) 4_445 2
Se4 Rb1 Se1 121.24(3) 5 2
Se4 Rb1 Se1 58.45(2) 6_455 2
Se2 Rb1 Se1 89.64(2) 9 2
Se2 Rb1 Se1 60.992(19) 7_445 2
Se2 Rb1 Se1 119.35(4) 8_545 2
Se4 Rb1 Se1 121.24(3) 4_445 .
Se4 Rb1 Se1 58.45(2) 5 .
Se4 Rb1 Se1 90.32(2) 6_455 .
Se2 Rb1 Se1 60.992(19) 9 .
Se2 Rb1 Se1 119.35(4) 7_445 .
Se2 Rb1 Se1 89.64(2) 8_545 .
Se1 Rb1 Se1 120.0 2 .
Se4 Rb1 Se1 58.45(2) 4_445 3
Se4 Rb1 Se1 90.33(2) 5 3
Se4 Rb1 Se1 121.24(3) 6_455 3
Se2 Rb1 Se1 119.35(4) 9 3
Se2 Rb1 Se1 89.64(2) 7_445 3
Se2 Rb1 Se1 60.990(19) 8_545 3
Se1 Rb1 Se1 120.0 2 3
Se1 Rb1 Se1 120.0 . 3
Se4 Rb1 Se3 89.64(3) 4_445 1_556
Se4 Rb1 Se3 57.72(2) 5 1_556
Se4 Rb1 Se3 120.52(3) 6_455 1_556
Se2 Rb1 Se3 90.45(2) 9 1_556
Se2 Rb1 Se3 120.03(3) 7_445 1_556
Se2 Rb1 Se3 61.66(2) 8_545 1_556
Se1 Rb1 Se3 178.79(3) 2 1_556
Se1 Rb1 Se3 59.06(2) . 1_556
Se1 Rb1 Se3 60.95(2) 3 1_556
Se4 Rb1 Se3 57.72(2) 4_445 3_556
Se4 Rb1 Se3 120.52(3) 5 3_556
Se4 Rb1 Se3 89.64(3) 6_455 3_556
Se2 Rb1 Se3 120.03(3) 9 3_556
Se2 Rb1 Se3 61.66(2) 7_445 3_556
Se2 Rb1 Se3 90.45(2) 8_545 3_556
Se1 Rb1 Se3 60.95(2) 2 3_556
Se1 Rb1 Se3 178.79(3) . 3_556
Se1 Rb1 Se3 59.06(2) 3 3_556
Se3 Rb1 Se3 119.982(1) 1_556 3_556
Se4 Rb1 Se3 120.52(3) 4_445 2_556
Se4 Rb1 Se3 89.64(3) 5 2_556
Se4 Rb1 Se3 57.72(2) 6_455 2_556
Se2 Rb1 Se3 61.66(2) 9 2_556
Se2 Rb1 Se3 90.45(2) 7_445 2_556
Se2 Rb1 Se3 120.03(3) 8_545 2_556
Se1 Rb1 Se3 59.06(2) 2 2_556
Se1 Rb1 Se3 60.95(2) . 2_556
Se1 Rb1 Se3 178.79(3) 3 2_556
Se3 Rb1 Se3 119.982(1) 1_556 2_556
Se3 Rb1 Se3 119.982(1) 3_556 2_556
Se2 Cd1 Se4 112.76(4) 4_455 3_564
Se2 Cd1 Se4 112.58(4) 4_455 1_554
Se4 Cd1 Se4 103.08(5) 3_564 1_554
Se2 Cd1 Se1 112.82(4) 4_455 1_554
Se4 Cd1 Se1 109.73(4) 3_564 1_554
Se4 Cd1 Se1 105.18(4) 1_554 1_554
Se4 Cd2 Se3 118.09(5) 2_654 6
Se4 Cd2 Se3 108.42(5) 2_654 2_655
Se3 Cd2 Se3 106.35(5) 6 2_655
Se4 Cd2 Se2 112.03(5) 2_654 .
Se3 Cd2 Se2 102.17(5) 6 .
Se3 Cd2 Se2 109.36(5) 2_655 .
Se1 Cd3 Se2 119.11(6) 3_554 .
Se1 Cd3 Se3 104.57(6) 3_554 .
Se2 Cd3 Se3 111.68(5) . .
Se1 Cd3 Se1 112.34(5) 3_554 5_554
Se2 Cd3 Se1 103.25(5) . 5_554
Se3 Cd3 Se1 105.25(5) . 5_554
Ga3 Se1 Cd3 0.0 2_556 2_556
Ga3 Se1 Ga3 106.19(4) 2_556 9
Cd3 Se1 Ga3 106.19(4) 2_556 9
Ga3 Se1 Cd3 106.19(4) 2_556 9
Cd3 Se1 Cd3 106.19(4) 2_556 9
Ga3 Se1 Cd3 0.00(8) 9 9
Ga3 Se1 Ga1 103.95(5) 2_556 1_556
Cd3 Se1 Ga1 103.95(5) 2_556 1_556
Ga3 Se1 Ga1 106.67(4) 9 1_556
Cd3 Se1 Ga1 106.67(4) 9 1_556
Ga3 Se1 Cd1 103.95(5) 2_556 1_556
Cd3 Se1 Cd1 103.95(5) 2_556 1_556
Ga3 Se1 Cd1 106.67(4) 9 1_556
Cd3 Se1 Cd1 106.67(4) 9 1_556
Ga1 Se1 Cd1 0.00(4) 1_556 1_556
Ga3 Se1 Rb1 93.82(4) 2_556 .
Cd3 Se1 Rb1 93.82(4) 2_556 .
Ga3 Se1 Rb1 93.63(4) 9 .
Cd3 Se1 Rb1 93.63(4) 9 .
Ga1 Se1 Rb1 147.68(4) 1_556 .
Cd1 Se1 Rb1 147.68(4) 1_556 .
Cd3 Se2 Ga1 103.55(5) . 7_544
Cd3 Se2 Cd1 103.55(5) . 7_544
Ga1 Se2 Cd1 0.00(4) 7_544 7_544
Cd3 Se2 Cd2 105.72(4) . .
Ga1 Se2 Cd2 103.79(4) 7_544 .
Cd1 Se2 Cd2 103.79(4) 7_544 .
Cd3 Se2 Rb1 94.55(3) . 4_554
Ga1 Se2 Rb1 149.47(4) 7_544 4_554
Cd1 Se2 Rb1 149.47(4) 7_544 4_554
Cd2 Se2 Rb1 94.48(4) . 4_554
Cd3 Se3 Ga2 105.90(5) . 8_544
Cd3 Se3 Cd2 105.90(5) . 8_544
Ga2 Se3 Cd2 0.0 8_544 8_544
Cd3 Se3 Ga2 108.59(5) . 3_665
Ga2 Se3 Ga2 103.54(5) 8_544 3_665
Cd2 Se3 Ga2 103.54(5) 8_544 3_665
Cd3 Se3 Cd2 108.59(5) . 3_665
Ga2 Se3 Cd2 103.54(5) 8_544 3_665
Cd2 Se3 Cd2 103.54(5) 8_544 3_665
Ga2 Se3 Cd2 0.00(6) 3_665 3_665
Cd3 Se3 Rb1 92.97(5) . 1_554
Ga2 Se3 Rb1 93.58(4) 8_544 1_554
Cd2 Se3 Rb1 93.58(4) 8_544 1_554
Ga2 Se3 Rb1 147.11(4) 3_665 1_554
Cd2 Se3 Rb1 147.11(4) 3_665 1_554
Ga2 Se4 Cd2 0.00(4) 3_666 3_666
Ga2 Se4 Ga1 104.11(5) 3_666 2_666
Cd2 Se4 Ga1 104.11(5) 3_666 2_666
Ga2 Se4 Cd1 104.11(5) 3_666 2_666
Cd2 Se4 Cd1 104.11(5) 3_666 2_666
Ga1 Se4 Cd1 0.00(5) 2_666 2_666
Ga2 Se4 Cd1 103.56(5) 3_666 1_556
Cd2 Se4 Cd1 103.56(5) 3_666 1_556
Ga1 Se4 Cd1 104.68(4) 2_666 1_556
Cd1 Se4 Cd1 104.68(4) 2_666 1_556
Ga2 Se4 Ga1 103.56(5) 3_666 1_556
Cd2 Se4 Ga1 103.56(5) 3_666 1_556
Ga1 Se4 Ga1 104.68(4) 2_666 1_556
Cd1 Se4 Ga1 104.68(4) 2_666 1_556
Cd1 Se4 Ga1 0.000(17) 1_556 1_556
Ga2 Se4 Rb1 150.98(4) 3_666 7_554
Cd2 Se4 Rb1 150.98(4) 3_666 7_554
Ga1 Se4 Rb1 93.66(3) 2_666 7_554
Cd1 Se4 Rb1 93.66(3) 2_666 7_554
Cd1 Se4 Rb1 93.64(4) 1_556 7_554
Ga1 Se4 Rb1 93.64(4) 1_556 7_554

loop_
_geom_bond_atom_site_label_1
_geom_bond_atom_site_label_2
_geom_bond_distance
_geom_bond_site_symmetry_2
Rb1 Se4 3.8036(17) 4_445
Rb1 Se4 3.8037(17) 5
Rb1 Se4 3.8037(17) 6_455
Rb1 Se2 3.8168(16) 9
Rb1 Se2 3.8169(16) 7_445
Rb1 Se2 3.8169(16) 8_545
Rb1 Se1 3.8383(8) 2
Rb1 Se1 3.8383(8) .
Rb1 Se1 3.8383(8) 3
Rb1 Se3 3.8636(9) 1_556
Rb1 Se3 3.8636(9) 3_556
Rb1 Se3 3.8636(9) 2_556
Cd1 Se2 2.5276(13) 4_455
Cd1 Se4 2.5301(11) 3_564
Cd1 Se4 2.5313(10) 1_554
Cd1 Se1 2.5597(11) 1_554
Cd2 Se4 2.4849(15) 2_654
Cd2 Se3 2.5233(13) 6
Cd2 Se3 2.5282(15) 2_655
Cd2 Se2 2.5360(13) .
Cd3 Se1 2.4613(14) 3_554
Cd3 Se2 2.4656(14) .
Cd3 Se3 2.4763(16) .
Cd3 Se1 2.4898(13) 5_554
Se1 Ga3 2.4613(14) 2_556
Se1 Cd3 2.4613(14) 2_556
Se1 Ga3 2.4898(13) 9
Se1 Cd3 2.4898(13) 9
Se1 Ga1 2.5597(11) 1_556
Se1 Cd1 2.5597(11) 1_556
Se2 Ga1 2.5276(13) 7_544
Se2 Cd1 2.5276(13) 7_544
Se2 Rb1 3.8169(16) 4_554
Se3 Ga2 2.5233(13) 8_544
Se3 Cd2 2.5233(13) 8_544
Se3 Ga2 2.5282(15) 3_665
Se3 Cd2 2.5282(15) 3_665
Se3 Rb1 3.8636(9) 1_554
Se4 Ga2 2.4849(15) 3_666
Se4 Cd2 2.4849(15) 3_666
Se4 Ga1 2.5301(11) 2_666
Se4 Cd1 2.5301(11) 2_666
Se4 Cd1 2.5313(10) 1_556
Se4 Ga1 2.5313(10) 1_556
Se4 Rb1 3.8036(17) 7_554
